data_4034216
loop_
_publ_author_name
'Jin, Ying-Ying'
'Fang, Qi'

_publ_section_title
;
 Indole-Fused Acridone: Synthesis, Structures, Proton Transfer, and
 Hole-Transport Properties.
;
_journal_issue 7
_journal_name_full 'The Journal of organic chemistry'
_journal_page_first 3832
_journal_page_last 3842
_journal_paper_doi 10.1021/acs.joc.8b02939
_journal_volume 84
_journal_year 2019
_chemical_formula_sum 'C20 H14 N2 O'
_chemical_formula_weight 298.33
_space_group_crystal_system monoclinic
_space_group_IT_number 14
_space_group_name_Hall '-P 2yn'
_space_group_name_H-M_alt 'P 1 21/n 1'
_atom_sites_solution_hydrogens mixed
_atom_sites_solution_primary direct
_atom_sites_solution_secondary difmap
_audit_creation_method SHELXL-2014/7
_cell_angle_alpha 90
_cell_angle_beta 92.940(4)
_cell_angle_gamma 90
_cell_formula_units_Z 4
_cell_length_a 7.732(2)
_cell_length_b 21.217(6)
_cell_length_c 8.849(2)
_cell_measurement_reflns_used 4075
_cell_measurement_temperature 294(2)
_cell_measurement_theta_max 24.55
_cell_measurement_theta_min 2.50
_cell_volume 1449.8(6)
_computing_cell_refinement 'Bruker SAINT'
_computing_data_collection 'Bruker APEX2'
_computing_data_reduction 'Bruker SAINT'
_computing_molecular_graphics 'Bruker SHELXTL'
_computing_publication_material 'Bruker SHELXTL'
_computing_structure_refinement 'SHELXL-2014/7 (Sheldrick, 2014)'
_computing_structure_solution 'SHELXS-97 (Sheldrick 2008)'
_diffrn_ambient_temperature 294(2)
_diffrn_detector_area_resol_mean 8.3
_diffrn_measured_fraction_theta_full 1.000
_diffrn_measured_fraction_theta_max 0.998
_diffrn_measurement_device_type 'Bruker APEX-II CCD'
_diffrn_measurement_method '\w scans'
_diffrn_radiation_type MoK\a
_diffrn_radiation_wavelength 0.71073
_diffrn_reflns_av_unetI/netI 0.0497
_diffrn_reflns_Laue_measured_fraction_full 1.000
_diffrn_reflns_Laue_measured_fraction_max 0.998
_diffrn_reflns_limit_h_max 10
_diffrn_reflns_limit_h_min -10
_diffrn_reflns_limit_k_max 27
_diffrn_reflns_limit_k_min 0
_diffrn_reflns_limit_l_max 11
_diffrn_reflns_limit_l_min 0
_diffrn_reflns_number 6382
_diffrn_reflns_point_group_measured_fraction_full 1.000
_diffrn_reflns_point_group_measured_fraction_max 0.998
_diffrn_reflns_theta_full 25.242
_diffrn_reflns_theta_max 27.894
_diffrn_reflns_theta_min 1.920
_exptl_absorpt_coefficient_mu 0.086
_exptl_absorpt_correction_T_max 0.989
_exptl_absorpt_correction_T_min 0.978
_exptl_absorpt_correction_type multi-scan
_exptl_absorpt_process_details 'APEX2 Software Suite (Bruker, 2005)'
_exptl_crystal_colour yellow
_exptl_crystal_density_diffrn 1.367
_exptl_crystal_description plate
_exptl_crystal_F_000 624
_exptl_crystal_size_max 0.265
_exptl_crystal_size_mid 0.202
_exptl_crystal_size_min 0.128
_refine_diff_density_max 0.250
_refine_diff_density_min -0.182
_refine_diff_density_rms 0.048
_refine_ls_extinction_coef 0.008(2)
_refine_ls_extinction_expression Fc^*^=kFc[1+0.001xFc^2^\l^3^/sin(2\q)]^-1/4^
_refine_ls_extinction_method 'SHELXL-2014/7 (Sheldrick 2014'
_refine_ls_goodness_of_fit_ref 1.031
_refine_ls_hydrogen_treatment mixed
_refine_ls_matrix_type full
_refine_ls_number_parameters 255
_refine_ls_number_reflns 6382
_refine_ls_number_restraints 2
_refine_ls_restrained_S_all 1.033
_refine_ls_R_factor_all 0.0941
_refine_ls_R_factor_gt 0.0477
_refine_ls_shift/su_max 0.000
_refine_ls_shift/su_mean 0.000
_refine_ls_structure_factor_coef Fsqd
_refine_ls_weighting_details 'w=1/[\s^2^(Fo^2^)+(0.0702P)^2^+0.0313P] where P=(Fo^2^+2Fc^2^)/3'
_refine_ls_weighting_scheme calc
_refine_ls_wR_factor_gt 0.1214
_refine_ls_wR_factor_ref 0.1394
_reflns_Friedel_coverage 0.000
_reflns_number_gt 3832
_reflns_number_total 6382
_reflns_threshold_expression 'I > 2\s(I)'
_cod_data_source_file jo8b02939_si_004.cif
_cod_data_source_block 18fq05twin
_cod_original_sg_symbol_H-M 'P 21/n'
_cod_database_code 4034216
_shelx_shelxl_version_number 2014/7
_shelx_space_group_comment
; 
The symmetry employed for this shelxl refinement is uniquely defined 
by the following loop, which should always be used as a source of 
symmetry information in preference to the above space-group names. 
They are only intended as comments. 
;
_shelx_estimated_absorpt_t_min 0.978
_shelx_estimated_absorpt_t_max 0.989
_exptl_absorpt_special_details
; 
Scan width 0.5\% , Crystal to detector distance 5.960 cm, 
exposure time 80 s, about 44 hours for data collection,  without scale. 
The 5 omiga-run take the following 2theta, initial-omiga, phi values 
and the following sweep-ranges, respectively.
-27.0,  -28.0,     0.0, 186.0 (negatively run)
-27.0,  146.0,    72.0, 186.0 (positively run)
-28.0,  -28.0,   144.0, 186.0 (negatively run)
-29.0,  146.0,   216.0, 186.0 (positively run)
-29.0,  -28.0,   288.0, 200.0 (negatively run)
;

loop_
_space_group_symop_operation_xyz
'x, y, z'
'-x+1/2, y+1/2, -z+1/2'
'-x, -y, -z'
'x-1/2, -y-1/2, z-1/2'

loop_
_atom_site_label
_atom_site_type_symbol
_atom_site_fract_x
_atom_site_fract_y
_atom_site_fract_z
_atom_site_U_iso_or_equiv
_atom_site_adp_type
_atom_site_occupancy
_atom_site_site_symmetry_order
_atom_site_calc_flag
_atom_site_refinement_flags_posn
_atom_site_refinement_flags_adp
O1 O 0.6755(2) 0.43214(7) 0.17883(13) 0.0614(4) Uani 1 1 d . .
N1 N 0.5807(2) 0.39990(7) 0.87451(17) 0.0462(4) Uani 1 1 d . .
N2 N 0.80882(19) 0.55475(7) 0.52531(14) 0.0405(4) Uani 1 1 d . .
C27 C 0.9832(3) 0.63952(11) 0.2023(2) 0.0574(6) Uani 1 1 d . .
C28 C 0.9386(3) 0.62579(10) 0.3466(2) 0.0498(5) Uani 1 1 d . .
C29 C 0.8529(2) 0.56969(8) 0.37906(18) 0.0389(4) Uani 1 1 d . .
C24 C 0.8109(2) 0.52766(9) 0.25908(18) 0.0414(4) Uani 1 1 d . U
C23 C 0.7211(2) 0.46889(9) 0.28500(18) 0.0430(4) Uani 1 1 d . U
C22 C 0.6885(2) 0.45388(8) 0.44068(17) 0.0367(4) Uani 1 1 d . .
C21 C 0.6100(2) 0.39642(9) 0.47430(19) 0.0409(4) Uani 1 1 d . .
C20 C 0.5767(2) 0.38061(8) 0.62094(18) 0.0381(4) Uani 1 1 d . .
C19 C 0.4981(2) 0.32750(8) 0.6942(2) 0.0436(4) Uani 1 1 d . .
C18 C 0.4218(3) 0.27110(9) 0.6426(2) 0.0545(5) Uani 1 1 d . .
C17 C 0.3509(3) 0.23106(11) 0.7463(3) 0.0631(6) Uani 1 1 d . .
C16 C 0.3555(3) 0.24652(11) 0.8992(3) 0.0638(6) Uani 1 1 d . .
C14 C 0.5037(2) 0.34166(9) 0.8498(2) 0.0453(5) Uani 1 1 d . .
C13 C 0.6249(2) 0.42476(8) 0.73768(17) 0.0383(4) Uani 1 1 d . .
C12 C 0.7010(2) 0.48170(9) 0.70883(18) 0.0395(4) Uani 1 1 d . .
C11 C 0.7341(2) 0.49739(8) 0.55931(17) 0.0354(4) Uani 1 1 d . .
C26 C 0.9443(3) 0.59803(11) 0.0837(2) 0.0620(6) Uani 1 1 d . .
C25 C 0.8594(3) 0.54346(11) 0.1128(2) 0.0537(5) Uani 1 1 d . .
C30 C 0.8388(3) 0.60149(9) 0.6458(2) 0.0599(6) Uani 1 1 d . .
H30A H 0.7510 0.5975 0.7181 0.090 Uiso 1 1 calc R U
H30B H 0.8346 0.6431 0.6030 0.090 Uiso 1 1 calc DR U
H30C H 0.9506 0.5945 0.6953 0.090 Uiso 1 1 calc R U
C15 C 0.4326(3) 0.30110(10) 0.9538(2) 0.0557(6) Uani 1 1 d . .
H1 H 0.607(3) 0.4169(10) 0.975(2) 0.070(7) Uiso 1 1 d . .
H15 H 0.438(3) 0.3111(9) 1.061(2) 0.064(6) Uiso 1 1 d . .
H18 H 0.418(2) 0.2617(8) 0.530(2) 0.052(5) Uiso 1 1 d . .
H21 H 0.579(2) 0.3676(8) 0.3859(19) 0.046(5) Uiso 1 1 d . .
H25 H 0.832(3) 0.5103(11) 0.028(3) 0.083(7) Uiso 1 1 d . .
H26 H 0.981(3) 0.6097(10) -0.019(3) 0.074(7) Uiso 1 1 d . .
H27 H 1.043(3) 0.6806(10) 0.186(2) 0.064(6) Uiso 1 1 d . .
H16 H 0.303(3) 0.2163(10) 0.970(2) 0.068(6) Uiso 1 1 d . .
H17 H 0.295(3) 0.1932(11) 0.705(2) 0.078(7) Uiso 1 1 d . .
H28 H 0.965(2) 0.6552(9) 0.426(2) 0.057(6) Uiso 1 1 d D .
H12 H 0.727(2) 0.5106(8) 0.790(2) 0.049(5) Uiso 1 1 d . .

loop_
_atom_site_aniso_label
_atom_site_aniso_U_11
_atom_site_aniso_U_22
_atom_site_aniso_U_33
_atom_site_aniso_U_23
_atom_site_aniso_U_13
_atom_site_aniso_U_12
O1 0.0861(11) 0.0628(9) 0.0351(7) -0.0121(6) 0.0008(6) -0.0096(8)
N1 0.0495(10) 0.0525(11) 0.0363(9) 0.0018(7) -0.0001(7) -0.0051(8)
N2 0.0426(9) 0.0421(9) 0.0364(8) -0.0054(6) 0.0001(6) 0.0008(7)
C27 0.0541(13) 0.0580(14) 0.0605(14) 0.0148(11) 0.0048(10) -0.0007(11)
C28 0.0460(12) 0.0494(12) 0.0539(12) 0.0008(9) 0.0005(9) 0.0001(10)
C29 0.0333(10) 0.0454(11) 0.0379(9) 0.0022(7) -0.0002(7) 0.0086(8)
C24 0.0383(10) 0.0493(11) 0.0365(9) 0.0006(8) -0.0006(7) 0.0081(8)
C23 0.0452(11) 0.0491(11) 0.0343(9) -0.0060(8) -0.0017(7) 0.0101(9)
C22 0.0353(10) 0.0413(10) 0.0331(9) -0.0039(7) -0.0018(7) 0.0064(8)
C21 0.0386(11) 0.0452(11) 0.0383(10) -0.0080(8) -0.0046(7) 0.0056(8)
C20 0.0345(10) 0.0406(10) 0.0387(10) -0.0032(7) -0.0026(7) 0.0050(8)
C19 0.0394(10) 0.0430(11) 0.0480(11) 0.0008(8) -0.0022(7) 0.0059(8)
C18 0.0550(13) 0.0427(12) 0.0654(14) -0.0027(10) -0.0015(10) 0.0015(10)
C17 0.0594(15) 0.0426(13) 0.0867(18) 0.0067(11) -0.0032(11) -0.0010(11)
C16 0.0570(14) 0.0538(14) 0.0804(17) 0.0200(12) 0.0018(11) 0.0000(11)
C14 0.0405(10) 0.0475(12) 0.0474(11) 0.0064(8) -0.0016(8) 0.0034(9)
C13 0.0357(10) 0.0461(11) 0.0328(9) -0.0016(7) -0.0009(7) 0.0044(8)
C12 0.0411(11) 0.0436(11) 0.0332(10) -0.0072(7) -0.0040(7) 0.0027(8)
C11 0.0305(9) 0.0400(10) 0.0355(9) -0.0028(7) -0.0021(7) 0.0057(8)
C26 0.0620(15) 0.0788(17) 0.0456(12) 0.0148(11) 0.0060(10) 0.0005(12)
C25 0.0541(13) 0.0680(15) 0.0390(11) 0.0033(9) 0.0017(8) 0.0031(11)
C30 0.0791(16) 0.0530(13) 0.0479(11) -0.0130(9) 0.0059(10) -0.0138(11)
C15 0.0550(13) 0.0590(14) 0.0527(13) 0.0133(10) 0.0001(9) 0.0026(11)

loop_
_atom_type_symbol
_atom_type_description
_atom_type_scat_dispersion_real
_atom_type_scat_dispersion_imag
_atom_type_scat_source
C C 0.0033 0.0016 'International Tables Vol C Tables 4.2.6.8 and 6.1.1.4'
H H 0.0000 0.0000 'International Tables Vol C Tables 4.2.6.8 and 6.1.1.4'
N N 0.0061 0.0033 'International Tables Vol C Tables 4.2.6.8 and 6.1.1.4'
O O 0.0106 0.0060 'International Tables Vol C Tables 4.2.6.8 and 6.1.1.4'

loop_
_geom_angle_atom_site_label_1
_geom_angle_atom_site_label_2
_geom_angle_atom_site_label_3
_geom_angle
C13 N1 C14 109.05(15)
C13 N1 H1 127.7(12)
C14 N1 H1 123.0(12)
C11 N2 C29 121.74(14)
C11 N2 C30 119.21(14)
C29 N2 C30 119.03(15)
C28 C27 C26 120.9(2)
C28 C27 H27 117.5(11)
C26 C27 H27 121.6(11)
C27 C28 C29 121.1(2)
C27 C28 H28 119.3(11)
C29 C28 H28 119.6(10)
N2 C29 C28 121.70(16)
N2 C29 C24 119.86(17)
C28 C29 C24 118.44(16)
C25 C24 C29 118.68(18)
C25 C24 C23 120.17(17)
C29 C24 C23 121.15(15)
O1 C23 C22 121.21(18)
O1 C23 C24 122.21(16)
C22 C23 C24 116.58(15)
C21 C22 C11 119.98(15)
C21 C22 C23 119.47(15)
C11 C22 C23 120.55(16)
C20 C21 C22 121.08(16)
C20 C21 H21 122.2(10)
C22 C21 H21 116.8(10)
C21 C20 C13 117.82(17)
C21 C20 C19 135.56(16)
C13 C20 C19 106.61(15)
C18 C19 C14 119.54(17)
C18 C19 C20 134.24(17)
C14 C19 C20 106.21(15)
C17 C18 C19 118.9(2)
C17 C18 H18 122.6(10)
C19 C18 H18 118.5(10)
C18 C17 C16 120.6(2)
C18 C17 H17 116.3(13)
C16 C17 H17 123.0(13)
C15 C16 C17 121.9(2)
C15 C16 H16 120.1(12)
C17 C16 H16 118.0(12)
N1 C14 C15 128.90(18)
N1 C14 C19 109.67(15)
C15 C14 C19 121.39(19)
C12 C13 N1 128.84(16)
C12 C13 C20 122.70(15)
N1 C13 C20 108.45(16)
C13 C12 C11 119.03(15)
C13 C12 H12 120.1(11)
C11 C12 H12 120.8(11)
N2 C11 C12 120.77(15)
N2 C11 C22 119.84(14)
C12 C11 C22 119.38(17)
C25 C26 C27 118.9(2)
C25 C26 H26 123.1(12)
C27 C26 H26 118.1(12)
C26 C25 C24 122.0(2)
C26 C25 H25 121.5(12)
C24 C25 H25 116.4(13)
N2 C30 H30A 109.5
N2 C30 H30B 109.5
H30A C30 H30B 109.5
N2 C30 H30C 109.5
H30A C30 H30C 109.5
H30B C30 H30C 109.5
C16 C15 C14 117.7(2)
C16 C15 H15 121.6(12)
C14 C15 H15 120.7(12)

loop_
_geom_bond_atom_site_label_1
_geom_bond_atom_site_label_2
_geom_bond_distance
O1 C23 1.258(2)
N1 C13 1.380(2)
N1 C14 1.384(2)
N1 H1 0.97(2)
N2 C11 1.387(2)
N2 C29 1.392(2)
N2 C30 1.466(2)
C27 C28 1.371(3)
C27 C26 1.391(3)
C27 H27 1.00(2)
C28 C29 1.399(3)
C28 H28 0.950(19)
C29 C24 1.411(2)
C24 C25 1.407(3)
C24 C23 1.451(3)
C23 C22 1.449(2)
C22 C21 1.401(2)
C22 C11 1.428(2)
C21 C20 1.377(2)
C21 H21 1.012(17)
C20 C13 1.430(2)
C20 C19 1.449(3)
C19 C18 1.401(3)
C19 C14 1.407(2)
C18 C17 1.384(3)
C18 H18 1.012(18)
C17 C16 1.391(3)
C17 H17 0.97(2)
C16 C15 1.379(3)
C16 H16 1.00(2)
C14 C15 1.394(3)
C13 C12 1.374(3)
C12 C11 1.400(2)
C12 H12 0.955(18)
C26 C25 1.362(3)
C26 H26 1.00(2)
C25 H25 1.04(2)
C30 H30A 0.9600
C30 H30B 0.9600
C30 H30C 0.9600
C15 H15 0.97(2)

loop_
_geom_torsion_atom_site_label_1
_geom_torsion_atom_site_label_2
_geom_torsion_atom_site_label_3
_geom_torsion_atom_site_label_4
_geom_torsion
C26 C27 C28 C29 0.0(3)
C11 N2 C29 C28 -175.70(16)
C30 N2 C29 C28 5.7(2)
C11 N2 C29 C24 4.3(2)
C30 N2 C29 C24 -174.36(16)
C27 C28 C29 N2 179.17(17)
C27 C28 C29 C24 -0.8(3)
N2 C29 C24 C25 -179.00(16)
C28 C29 C24 C25 1.0(3)
N2 C29 C24 C23 0.4(2)
C28 C29 C24 C23 -179.65(16)
C25 C24 C23 O1 -4.0(3)
C29 C24 C23 O1 176.68(16)
C25 C24 C23 C22 175.14(16)
C29 C24 C23 C22 -4.2(2)
O1 C23 C22 C21 2.2(3)
C24 C23 C22 C21 -176.89(15)
O1 C23 C22 C11 -177.16(16)
C24 C23 C22 C11 3.7(2)
C11 C22 C21 C20 -0.5(3)
C23 C22 C21 C20 -179.89(15)
C22 C21 C20 C13 0.0(2)
C22 C21 C20 C19 179.07(18)
C21 C20 C19 C18 -1.3(4)
C13 C20 C19 C18 177.9(2)
C21 C20 C19 C14 -179.60(19)
C13 C20 C19 C14 -0.44(19)
C14 C19 C18 C17 1.1(3)
C20 C19 C18 C17 -177.1(2)
C19 C18 C17 C16 0.0(3)
C18 C17 C16 C15 -1.2(3)
C13 N1 C14 C15 -177.00(19)
C13 N1 C14 C19 0.5(2)
C18 C19 C14 N1 -178.65(17)
C20 C19 C14 N1 -0.02(19)
C18 C19 C14 C15 -0.9(3)
C20 C19 C14 C15 177.69(17)
C14 N1 C13 C12 178.83(17)
C14 N1 C13 C20 -0.8(2)
C21 C20 C13 C12 0.4(3)
C19 C20 C13 C12 -178.89(16)
C21 C20 C13 N1 -179.92(15)
C19 C20 C13 N1 0.75(19)
N1 C13 C12 C11 -179.88(17)
C20 C13 C12 C11 -0.3(3)
C29 N2 C11 C12 175.85(15)
C30 N2 C11 C12 -5.5(2)
C29 N2 C11 C22 -4.8(2)
C30 N2 C11 C22 173.89(16)
C13 C12 C11 N2 179.20(15)
C13 C12 C11 C22 -0.2(2)
C21 C22 C11 N2 -178.79(15)
C23 C22 C11 N2 0.6(2)
C21 C22 C11 C12 0.6(2)
C23 C22 C11 C12 180.00(15)
C28 C27 C26 C25 0.6(3)
C27 C26 C25 C24 -0.4(3)
C29 C24 C25 C26 -0.4(3)
C23 C24 C25 C26 -179.76(19)
C17 C16 C15 C14 1.4(3)
N1 C14 C15 C16 177.0(2)
C19 C14 C15 C16 -0.3(3)
